data_4503269
loop_
_publ_author_name
'Lutker, Katie M.'
'Tolstyka, Zachary P.'
'Matzger, Adam J.'

_publ_section_title
;
 Investigation of a Privileged Polymorphic Motif: a Dimeric ROY
 Derivative.
;
_journal_issue 1
_journal_name_full 'Crystal growth &amp; design'
_journal_page_first 136
_journal_page_last 139
_journal_paper_doi 10.1021/cg700921w
_journal_volume 8
_journal_year 2008
_chemical_formula_moiety 'C26 H16 N6 O4 S2'
_chemical_formula_sum 'C26 H16 N6 O4 S2'
_chemical_formula_weight 540.57
_chemical_name_systematic
;
 ?
;
_space_group_IT_number 2
_symmetry_cell_setting triclinic
_symmetry_space_group_name_Hall '-P 1'
_symmetry_space_group_name_H-M 'P -1'
_atom_sites_solution_hydrogens geom
_atom_sites_solution_primary direct
_atom_sites_solution_secondary difmap
_audit_creation_method SHELXL-97
_cell_angle_alpha 95.762(4)
_cell_angle_beta 91.092(4)
_cell_angle_gamma 117.525(4)
_cell_formula_units_Z 2
_cell_length_a 7.7327(12)
_cell_length_b 8.1178(13)
_cell_length_c 21.309(3)
_cell_measurement_reflns_used 2410
_cell_measurement_temperature 123(2)
_cell_measurement_theta_max 22.59
_cell_measurement_theta_min 2.89
_cell_volume 1177.0(3)
_computing_cell_refinement 'Bruker SMART'
_computing_data_collection 'Bruker SMART'
_computing_data_reduction 'Bruker SHELXTL'
_computing_molecular_graphics 'Bruker SHELXTL'
_computing_publication_material 'Bruker SHELXTL'
_computing_structure_refinement 'Bruker SHELXTL'
_computing_structure_solution 'Bruker SHELXTL'
_diffrn_ambient_temperature 123(2)
_diffrn_measured_fraction_theta_full 0.984
_diffrn_measured_fraction_theta_max 0.984
_diffrn_measurement_device_type 'CCD area detector'
_diffrn_measurement_method 'phi and omega scans'
_diffrn_radiation_monochromator graphite
_diffrn_radiation_source 'fine-focus sealed tube'
_diffrn_radiation_type MoK\a
_diffrn_radiation_wavelength 0.71073
_diffrn_reflns_av_R_equivalents 0.0844
_diffrn_reflns_av_sigmaI/netI 0.0830
_diffrn_reflns_limit_h_max 8
_diffrn_reflns_limit_h_min -8
_diffrn_reflns_limit_k_max 8
_diffrn_reflns_limit_k_min -8
_diffrn_reflns_limit_l_max 23
_diffrn_reflns_limit_l_min -23
_diffrn_reflns_number 10344
_diffrn_reflns_theta_full 22.73
_diffrn_reflns_theta_max 22.73
_diffrn_reflns_theta_min 2.89
_exptl_absorpt_coefficient_mu 0.275
_exptl_absorpt_correction_T_max 0.9945
_exptl_absorpt_correction_T_min 0.8746
_exptl_absorpt_correction_type multi-scan
_exptl_absorpt_process_details
'Blessing, R. Acta Cryst. (1995) A51 33-38 Sheldrick, G. SADABS (Version 2.10) Bruker/Siemens area detector absorption and other corrections, University of Gottingen, Germany 2003.''
_exptl_crystal_colour orange
_exptl_crystal_density_diffrn 1.525
_exptl_crystal_density_method 'not measured'
_exptl_crystal_description needle
_exptl_crystal_F_000 556
_exptl_crystal_size_max 0.50
_exptl_crystal_size_mid 0.10
_exptl_crystal_size_min 0.02
_refine_diff_density_max 0.482
_refine_diff_density_min -0.531
_refine_diff_density_rms 0.091
_refine_ls_extinction_method none
_refine_ls_goodness_of_fit_ref 1.036
_refine_ls_hydrogen_treatment constr
_refine_ls_matrix_type full
_refine_ls_number_parameters 345
_refine_ls_number_reflns 3124
_refine_ls_number_restraints 0
_refine_ls_restrained_S_all 1.036
_refine_ls_R_factor_all 0.1115
_refine_ls_R_factor_gt 0.0650
_refine_ls_shift/su_max 0.000
_refine_ls_shift/su_mean 0.000
_refine_ls_structure_factor_coef Fsqd
_refine_ls_weighting_details 'calc w=1/[\s^2^(Fo^2^)+(0.1129P)^2^+0.2609P] where P=(Fo^2^+2Fc^2^)/3'
_refine_ls_weighting_scheme calc
_refine_ls_wR_factor_gt 0.1674
_refine_ls_wR_factor_ref 0.1882
_reflns_number_gt 2027
_reflns_number_total 3124
_reflns_threshold_expression >2sigma(I)
_cod_data_source_file cg700921w-file004.cif
_cod_data_source_block elroy2
_cod_depositor_comments
;
The following automatic conversions were performed:

'_symmetry_cell_setting' value 'Triclinic' changed to 'triclinic'
according to /home/saulius/struct/CIF-dictionaries/cif_core.dic
dictionary named 'cif_core.dic' version 2.4.1 from 2010-06-29.

Automatic conversion script
Id: cif_fix_values 1715 2011-07-08 13:25:40Z adriana 
;
_cod_original_sg_symbol_H-M P-1
_cod_database_code 4503269

loop_
_symmetry_equiv_pos_as_xyz
'x, y, z'
'-x, -y, -z'

loop_
_atom_site_label
_atom_site_type_symbol
_atom_site_fract_x
_atom_site_fract_y
_atom_site_fract_z
_atom_site_U_iso_or_equiv
_atom_site_adp_type
_atom_site_occupancy
_atom_site_symmetry_multiplicity
_atom_site_calc_flag
_atom_site_refinement_flags
S1 S -0.00259(16) 0.17326(16) 0.40281(6) 0.0257(3) Uani 1 1 d .
S2 S 0.47159(15) -0.11782(15) -0.24655(5) 0.0228(3) Uani 1 1 d .
O1 O -0.4862(4) -0.4513(4) 0.25176(14) 0.0314(9) Uani 1 1 d .
O2 O -0.4259(5) -0.5179(4) 0.15682(15) 0.0380(10) Uani 1 1 d .
O3 O 0.8611(4) 0.5917(4) -0.00300(15) 0.0327(9) Uani 1 1 d .
O4 O 0.9028(4) 0.5364(4) -0.10138(15) 0.0351(9) Uani 1 1 d .
C1 C 0.0591(6) 0.3305(6) 0.5299(2) 0.0290(12) Uani 1 1 d .
H1A H -0.0198 0.3549 0.5613 0.043 Uiso 1 1 calc R
H1B H 0.1382 0.4449 0.5109 0.043 Uiso 1 1 calc R
H1C H 0.1453 0.2905 0.5505 0.043 Uiso 1 1 calc R
C2 C -0.0722(6) 0.1800(6) 0.4797(2) 0.0247(12) Uani 1 1 d .
C3 C -0.2533(6) 0.0336(6) 0.4839(2) 0.0258(12) Uani 1 1 d .
H3A H -0.3186 0.0139 0.5218 0.031 Uiso 1 1 calc R
C4 C -0.3349(6) -0.0866(6) 0.4262(2) 0.0208(11) Uani 1 1 d .
C5 C -0.2147(6) -0.0310(6) 0.3769(2) 0.0219(11) Uani 1 1 d .
C6 C -0.5159(6) -0.2531(6) 0.4195(2) 0.0253(12) Uani 1 1 d .
C7 C -0.1644(6) -0.0886(6) 0.2622(2) 0.0203(11) Uani 1 1 d .
C8 C -0.2180(6) -0.2236(6) 0.2084(2) 0.0202(11) Uani 1 1 d .
C9 C -0.1154(6) -0.1847(6) 0.1541(2) 0.0208(11) Uani 1 1 d .
H9A H -0.1520 -0.2793 0.1191 0.025 Uiso 1 1 calc R
C10 C 0.0399(6) -0.0086(6) 0.1508(2) 0.0209(11) Uani 1 1 d .
C11 C 0.0860(6) 0.1281(6) 0.2024(2) 0.0211(11) Uani 1 1 d .
H11A H 0.1895 0.2503 0.2004 0.025 Uiso 1 1 calc R
C12 C -0.0137(6) 0.0913(5) 0.2560(2) 0.0211(11) Uani 1 1 d .
H12A H 0.0197 0.1892 0.2897 0.025 Uiso 1 1 calc R
C13 C 0.1495(6) 0.0352(6) 0.0958(2) 0.0230(12) Uani 1 1 d .
C14 C 0.2405(6) 0.0733(6) 0.0500(2) 0.0237(11) Uani 1 1 d .
C15 C 0.3510(6) 0.1114(6) -0.0050(2) 0.0228(11) Uani 1 1 d .
C16 C 0.5231(6) 0.2803(6) -0.0053(2) 0.0251(12) Uani 1 1 d .
H16A H 0.5676 0.3714 0.0310 0.030 Uiso 1 1 calc R
C17 C 0.6294(6) 0.3145(6) -0.0593(2) 0.0219(11) Uani 1 1 d .
C18 C 0.5680(6) 0.1798(6) -0.1135(2) 0.0197(11) Uani 1 1 d .
C19 C 0.3976(6) 0.0114(6) -0.1108(2) 0.0232(12) Uani 1 1 d .
H19A H 0.3531 -0.0823 -0.1463 0.028 Uiso 1 1 calc R
C20 C 0.2932(6) -0.0214(6) -0.0578(2) 0.0229(12) Uani 1 1 d .
H20A H 0.1790 -0.1377 -0.0574 0.027 Uiso 1 1 calc R
C21 C 0.6434(6) 0.1121(6) -0.2250(2) 0.0199(11) Uani 1 1 d .
C22 C 0.7607(6) 0.1794(5) -0.2750(2) 0.0183(11) Uani 1 1 d .
C23 C 0.7058(6) 0.0464(6) -0.3295(2) 0.0221(11) Uani 1 1 d .
H23A H 0.7705 0.0722 -0.3675 0.027 Uiso 1 1 calc R
C24 C 0.5508(6) -0.1229(6) -0.3225(2) 0.0212(11) Uani 1 1 d .
C25 C 0.9206(6) 0.3658(6) -0.2711(2) 0.0264(12) Uani 1 1 d .
C26 C 0.4487(6) -0.2949(6) -0.3687(2) 0.0303(13) Uani 1 1 d .
H26A H 0.4353 -0.2599 -0.4105 0.045 Uiso 1 1 calc R
H26B H 0.3188 -0.3745 -0.3550 0.045 Uiso 1 1 calc R
H26C H 0.5249 -0.3637 -0.3710 0.045 Uiso 1 1 calc R
N1 N -0.6620(6) -0.3916(5) 0.41336(19) 0.0361(11) Uani 1 1 d .
N2 N -0.2587(5) -0.1310(5) 0.31787(17) 0.0238(10) Uani 1 1 d .
H2A H -0.3642 -0.2404 0.3146 0.029 Uiso 1 1 calc R
N3 N -0.3849(5) -0.4093(5) 0.20503(18) 0.0262(10) Uani 1 1 d .
N4 N 0.8088(5) 0.4911(5) -0.05387(18) 0.0245(10) Uani 1 1 d .
N5 N 0.6711(5) 0.2188(5) -0.16743(16) 0.0220(9) Uani 1 1 d .
H5A H 0.7719 0.3314 -0.1643 0.026 Uiso 1 1 calc R
N6 N 1.0531(6) 0.5135(5) -0.2685(2) 0.0354(11) Uani 1 1 d .

loop_
_atom_site_aniso_label
_atom_site_aniso_U_11
_atom_site_aniso_U_22
_atom_site_aniso_U_33
_atom_site_aniso_U_23
_atom_site_aniso_U_13
_atom_site_aniso_U_12
S1 0.0166(5) 0.0255(6) 0.0326(7) 0.0013(5) 0.0038(5) 0.0082(5)
S2 0.0156(5) 0.0184(5) 0.0319(7) 0.0016(5) 0.0034(5) 0.0061(4)
O1 0.0242(16) 0.0273(16) 0.0353(19) 0.0076(14) 0.0117(15) 0.0047(14)
O2 0.0347(18) 0.0283(18) 0.033(2) -0.0027(16) 0.0066(15) 0.0009(15)
O3 0.0242(16) 0.0300(17) 0.0345(19) -0.0065(15) 0.0026(15) 0.0068(14)
O4 0.0268(17) 0.0263(17) 0.037(2) 0.0013(15) 0.0119(15) -0.0003(14)
C1 0.017(2) 0.028(2) 0.042(3) -0.002(2) -0.002(2) 0.0127(19)
C2 0.024(2) 0.022(2) 0.031(3) 0.004(2) -0.003(2) 0.0128(19)
C3 0.024(2) 0.027(2) 0.033(3) 0.007(2) 0.008(2) 0.0168(19)
C4 0.017(2) 0.020(2) 0.029(3) 0.005(2) 0.003(2) 0.0115(18)
C5 0.015(2) 0.023(2) 0.030(3) 0.002(2) -0.001(2) 0.0110(18)
C6 0.024(2) 0.029(2) 0.028(3) 0.001(2) 0.006(2) 0.016(2)
C7 0.017(2) 0.020(2) 0.029(3) 0.0053(19) 0.0039(19) 0.0132(18)
C8 0.009(2) 0.018(2) 0.032(3) 0.008(2) 0.0044(19) 0.0044(17)
C9 0.021(2) 0.019(2) 0.026(3) 0.0012(19) 0.000(2) 0.0130(18)
C10 0.014(2) 0.026(2) 0.030(3) 0.010(2) 0.0041(19) 0.0138(18)
C11 0.015(2) 0.015(2) 0.035(3) 0.005(2) 0.003(2) 0.0078(18)
C12 0.018(2) 0.010(2) 0.031(3) -0.0004(19) 0.001(2) 0.0034(18)
C13 0.013(2) 0.021(2) 0.030(3) 0.002(2) -0.003(2) 0.0044(18)
C14 0.022(2) 0.028(2) 0.028(3) 0.006(2) 0.001(2) 0.0171(19)
C15 0.015(2) 0.029(2) 0.032(3) 0.008(2) 0.0034(19) 0.0165(18)
C16 0.026(2) 0.026(2) 0.028(3) -0.002(2) 0.002(2) 0.0170(19)
C17 0.013(2) 0.023(2) 0.030(3) 0.003(2) 0.001(2) 0.0084(18)
C18 0.013(2) 0.021(2) 0.030(3) 0.0064(19) 0.0025(19) 0.0111(17)
C19 0.019(2) 0.023(2) 0.027(3) -0.002(2) 0.000(2) 0.0101(19)
C20 0.011(2) 0.023(2) 0.034(3) 0.005(2) 0.003(2) 0.0073(18)
C21 0.017(2) 0.020(2) 0.029(3) 0.0046(19) -0.0001(19) 0.0140(18)
C22 0.012(2) 0.018(2) 0.027(3) 0.0071(19) 0.0019(19) 0.0088(17)
C23 0.017(2) 0.030(2) 0.027(3) 0.006(2) 0.0044(19) 0.0165(19)
C24 0.023(2) 0.016(2) 0.028(3) 0.0016(19) -0.001(2) 0.0118(18)
C25 0.024(2) 0.032(2) 0.033(3) 0.006(2) 0.008(2) 0.021(2)
C26 0.024(2) 0.023(2) 0.038(3) 0.003(2) -0.001(2) 0.006(2)
N1 0.028(2) 0.026(2) 0.047(3) 0.0025(19) 0.012(2) 0.0070(18)
N2 0.0164(18) 0.0195(19) 0.032(2) 0.0055(17) 0.0050(17) 0.0045(15)
N3 0.0237(19) 0.030(2) 0.027(2) 0.0026(18) 0.0013(18) 0.0142(17)
N4 0.0152(18) 0.030(2) 0.025(2) 0.0014(18) 0.0019(17) 0.0086(16)
N5 0.0151(18) 0.0221(19) 0.025(2) 0.0033(16) 0.0040(16) 0.0051(15)
N6 0.024(2) 0.023(2) 0.051(3) 0.0055(19) 0.0070(19) 0.0039(18)

loop_
_atom_type_symbol
_atom_type_description
_atom_type_scat_dispersion_real
_atom_type_scat_dispersion_imag
_atom_type_scat_source
C C 0.0033 0.0016 'International Tables Vol C Tables 4.2.6.8 and 6.1.1.4'
H H 0.0000 0.0000 'International Tables Vol C Tables 4.2.6.8 and 6.1.1.4'
N N 0.0061 0.0033 'International Tables Vol C Tables 4.2.6.8 and 6.1.1.4'
O O 0.0106 0.0060 'International Tables Vol C Tables 4.2.6.8 and 6.1.1.4'
S S 0.1246 0.1234 'International Tables Vol C Tables 4.2.6.8 and 6.1.1.4'

loop_
_geom_angle_atom_site_label_1
_geom_angle_atom_site_label_2
_geom_angle_atom_site_label_3
_geom_angle
C5 S1 C2 93.1(2)
C21 S2 C24 93.2(2)
C3 C2 C1 129.2(4)
C3 C2 S1 110.0(3)
C1 C2 S1 120.8(3)
C2 C3 C4 113.9(4)
C5 C4 C6 122.4(4)
C5 C4 C3 113.3(4)
C6 C4 C3 124.3(4)
N2 C5 C4 123.4(4)
N2 C5 S1 126.8(3)
C4 C5 S1 109.7(3)
N1 C6 C4 178.4(5)
N2 C7 C12 122.0(4)
N2 C7 C8 121.6(3)
C12 C7 C8 116.4(4)
C9 C8 C7 121.5(3)
C9 C8 N3 115.6(4)
C7 C8 N3 122.8(4)
C10 C9 C8 120.5(4)
C9 C10 C11 118.1(4)
C9 C10 C13 121.8(4)
C11 C10 C13 120.1(4)
C12 C11 C10 121.9(4)
C11 C12 C7 121.3(4)
C14 C13 C10 179.3(5)
C13 C14 C15 177.3(5)
C20 C15 C16 118.8(4)
C20 C15 C14 120.4(4)
C16 C15 C14 120.7(4)
C17 C16 C15 119.9(4)
C16 C17 C18 121.1(4)
C16 C17 N4 115.3(4)
C18 C17 N4 123.5(4)
N5 C18 C19 122.4(4)
N5 C18 C17 120.3(3)
C19 C18 C17 117.2(4)
C20 C19 C18 121.5(4)
C19 C20 C15 121.5(4)
N5 C21 C22 123.0(3)
N5 C21 S2 127.3(3)
C22 C21 S2 109.7(3)
C21 C22 C23 113.3(3)
C21 C22 C25 123.0(4)
C23 C22 C25 123.7(4)
C24 C23 C22 113.8(4)
C23 C24 C26 129.9(4)
C23 C24 S2 110.0(3)
C26 C24 S2 120.1(3)
N6 C25 C22 177.9(5)
C5 N2 C7 130.8(3)
O2 N3 O1 121.6(3)
O2 N3 C8 119.7(4)
O1 N3 C8 118.7(3)
O3 N4 O4 122.1(3)
O3 N4 C17 119.2(3)
O4 N4 C17 118.7(3)
C21 N5 C18 131.4(3)

loop_
_geom_bond_atom_site_label_1
_geom_bond_atom_site_label_2
_geom_bond_distance
S1 C5 1.736(4)
S1 C2 1.737(5)
S2 C21 1.724(4)
S2 C24 1.745(4)
O1 N3 1.254(4)
O2 N3 1.217(5)
O3 N4 1.227(4)
O4 N4 1.243(4)
C1 C2 1.489(6)
C2 C3 1.367(6)
C3 C4 1.422(6)
C4 C5 1.385(6)
C4 C6 1.418(6)
C5 N2 1.371(5)
C6 N1 1.161(5)
C7 N2 1.393(5)
C7 C12 1.407(5)
C7 C8 1.414(6)
C8 C9 1.393(6)
C8 N3 1.456(5)
C9 C10 1.388(5)
C10 C11 1.394(6)
C10 C13 1.436(6)
C11 C12 1.370(6)
C13 C14 1.196(6)
C14 C15 1.436(6)
C15 C20 1.386(6)
C15 C16 1.402(5)
C16 C17 1.402(6)
C17 C18 1.415(6)
C17 N4 1.455(5)
C18 N5 1.389(5)
C18 C19 1.401(5)
C19 C20 1.377(6)
C21 N5 1.381(5)
C21 C22 1.397(6)
C22 C23 1.415(6)
C22 C25 1.438(5)
C23 C24 1.368(5)
C24 C26 1.490(6)
C25 N6 1.157(5)

loop_
_geom_hbond_atom_site_label_D
_geom_hbond_atom_site_label_H
_geom_hbond_atom_site_label_A
_geom_hbond_distance_DH
_geom_hbond_distance_HA
_geom_hbond_distance_DA
_geom_hbond_angle_DHA
N2 H2A O1 0.88 1.90 2.604(4) 135.7
N5 H5A O4 0.88 1.88 2.597(4) 137.3
